data_4071656
loop_
_publ_author_name
'Zhang, Jing'
'Gandelman, Mark'
'Shimon, Linda J. W.'
'Milstein, David'

_publ_section_title
;
 Stable Carbene and Diazoalkane Complexes of the Same Complex System.
 Synthesis, Structure, and Reactivity of PNP&#x2212;Ru(II) Fluorenylidene
 and Diazofluorene Complexes
;
_journal_issue 14
_journal_name_full Organometallics
_journal_page_first 3526
_journal_paper_doi 10.1021/om800294v
_journal_volume 27
_journal_year 2008
_chemical_formula_moiety '4(C36 H51 N3 P2 Ru), 2(C4 O),C5'
_chemical_formula_sum 'C39.25 H51 N3 O0.5 P2 Ru'
_chemical_formula_weight 735.84
_chemical_name_systematic
; 
 ? 
;
_space_group_IT_number 15
_symmetry_cell_setting monoclinic
_symmetry_space_group_name_Hall '-C 2yc'
_symmetry_space_group_name_H-M 'C 1 2/c 1'
_atom_sites_solution_hydrogens geom
_atom_sites_solution_primary direct
_atom_sites_solution_secondary difmap
_audit_creation_method SHELXL-97
_cell_angle_alpha 90.00
_cell_angle_beta 117.57(4)
_cell_angle_gamma 90.00
_cell_formula_units_Z 8
_cell_length_a 34.707(7)
_cell_length_b 14.668(3)
_cell_length_c 17.259(4)
_cell_measurement_reflns_used 9323
_cell_measurement_temperature 120(2)
_cell_measurement_theta_max 28.70
_cell_measurement_theta_min 0.41
_cell_volume 7789(4)
_computing_cell_refinement HKL
_computing_data_collection 'Collect package (Bruker Nonius)'
_computing_data_reduction HKL
_computing_structure_refinement 'SHELXL-97 (Sheldrick, 1997)'
_computing_structure_solution 'SHELXS-97 (Sheldrick, 1990)'
_diffrn_ambient_temperature 120(2)
_diffrn_measured_fraction_theta_full 0.967
_diffrn_measured_fraction_theta_max 0.967
_diffrn_measurement_device_type 'Nonius KappaCCD'
_diffrn_measurement_method 'phi and omega scans'
_diffrn_radiation_monochromator graphite
_diffrn_radiation_source 'fine-focus sealed tube'
_diffrn_radiation_type MoK\a
_diffrn_radiation_wavelength 0.71073
_diffrn_reflns_av_R_equivalents 0.0620
_diffrn_reflns_av_sigmaI/netI 0.0321
_diffrn_reflns_limit_h_max 37
_diffrn_reflns_limit_h_min -41
_diffrn_reflns_limit_k_max 17
_diffrn_reflns_limit_k_min 0
_diffrn_reflns_limit_l_max 20
_diffrn_reflns_limit_l_min 0
_diffrn_reflns_number 34599
_diffrn_reflns_theta_full 25.35
_diffrn_reflns_theta_max 25.35
_diffrn_reflns_theta_min 2.66
_exptl_absorpt_coefficient_mu 0.515
_exptl_absorpt_correction_T_max 0.9747
_exptl_absorpt_correction_T_min 0.9503
_exptl_absorpt_correction_type empirical
_exptl_absorpt_process_details 'SHELXL-97 (Sheldrick, 1997)'
_exptl_crystal_colour orange
_exptl_crystal_density_diffrn 1.255
_exptl_crystal_density_method 'not measured'
_exptl_crystal_description prism
_exptl_crystal_F_000 3084
_exptl_crystal_size_max 0.10
_exptl_crystal_size_mid 0.10
_exptl_crystal_size_min 0.05
_refine_diff_density_max 1.592
_refine_diff_density_min -2.159
_refine_diff_density_rms 0.130
_refine_ls_extinction_method none
_refine_ls_goodness_of_fit_ref 1.095
_refine_ls_hydrogen_treatment mixed
_refine_ls_matrix_type full
_refine_ls_number_parameters 419
_refine_ls_number_reflns 6908
_refine_ls_number_restraints 0
_refine_ls_restrained_S_all 1.095
_refine_ls_R_factor_all 0.0692
_refine_ls_R_factor_gt 0.0537
_refine_ls_shift/su_max 0.002
_refine_ls_shift/su_mean 0.000
_refine_ls_structure_factor_coef Fsqd
_refine_ls_weighting_details 'calc w=1/[\s^2^(Fo^2^)+(0.1173P)^2^+11.1938P] where P=(Fo^2^+2Fc^2^)/3'
_refine_ls_weighting_scheme calc
_refine_ls_wR_factor_gt 0.1592
_refine_ls_wR_factor_ref 0.1707
_reflns_number_gt 5568
_reflns_number_total 6908
_reflns_threshold_expression >2sigma(I)
_cod_data_source_file om800294v-file001.cif
_cod_data_source_block m393a
_cod_depositor_comments
;
The following automatic conversions were performed:

'_symmetry_cell_setting' value 'Monoclinic' changed to 'monoclinic'
according to /home/saulius/struct/CIF-dictionaries/cif_core.dic
dictionary named 'cif_core.dic' version 2.4.1 from 2010-06-29.

Automatic conversion script
Id: cif_fix_values 1715 2011-07-08 13:25:40Z adriana 
;
_cod_original_cell_volume 7788(3)
_cod_original_sg_symbol_H-M C2/c
_cod_original_formula_sum 'C39.25 H51 N3 O0.50 P2 Ru'
_cod_database_code 4071656

loop_
_symmetry_equiv_pos_as_xyz
'x, y, z'
'-x, y, -z+1/2'
'x+1/2, y+1/2, z'
'-x+1/2, y+1/2, -z+1/2'
'-x, -y, -z'
'x, -y, z-1/2'
'-x+1/2, -y+1/2, -z'
'x+1/2, -y+1/2, z-1/2'

loop_
_atom_site_label
_atom_site_type_symbol
_atom_site_fract_x
_atom_site_fract_y
_atom_site_fract_z
_atom_site_U_iso_or_equiv
_atom_site_adp_type
_atom_site_occupancy
_atom_site_symmetry_multiplicity
_atom_site_calc_flag
_atom_site_refinement_flags
_atom_site_disorder_assembly
_atom_site_disorder_group
Ru1 Ru 0.149188(10) 0.65667(2) 0.340670(19) 0.02101(15) Uani 1 1 d . . .
P2 P 0.16984(3) 0.50253(7) 0.37595(7) 0.0229(2) Uani 1 1 d . . .
P3 P 0.12298(3) 0.79342(7) 0.26599(7) 0.0248(3) Uani 1 1 d . . .
N1 N 0.10272(10) 0.5989(2) 0.2213(2) 0.0229(7) Uani 1 1 d . . .
N2 N 0.19906(12) 0.7093(2) 0.4506(2) 0.0249(8) Uani 1 1 d . . .
H2 H 0.2228(15) 0.709(3) 0.453(3) 0.022(12) Uiso 1 1 d . . .
N3 N 0.20244(11) 0.7386(2) 0.5249(2) 0.0238(7) Uani 1 1 d . . .
C1 C 0.07405(14) 0.7517(3) 0.1703(3) 0.0273(9) Uani 1 1 d . . .
H1A H 0.0486 0.7584 0.1812 0.033 Uiso 1 1 calc R . .
H1B H 0.0688 0.7893 0.1187 0.033 Uiso 1 1 calc R . .
C2 C 0.21674(14) 0.4705(3) 0.3538(3) 0.0294(9) Uani 1 1 d . . .
C3 C 0.07840(13) 0.6539(3) 0.1508(3) 0.0244(9) Uani 1 1 d . . .
C4 C 0.05626(13) 0.6190(3) 0.0670(3) 0.0273(9) Uani 1 1 d . . .
H4 H 0.0408 0.6588 0.0190 0.033 Uiso 1 1 calc R . .
C5 C 0.05665(13) 0.5254(3) 0.0528(3) 0.0314(10) Uani 1 1 d . . .
H5 H 0.0425 0.5008 -0.0046 0.038 Uiso 1 1 calc R . .
C6 C 0.07836(14) 0.4694(3) 0.1251(3) 0.0296(9) Uani 1 1 d . . .
H6 H 0.0781 0.4052 0.1177 0.036 Uiso 1 1 calc R . .
C7 C 0.10045(13) 0.5069(3) 0.2079(3) 0.0256(9) Uani 1 1 d . . .
C8 C 0.12228(14) 0.4470(3) 0.2871(3) 0.0278(9) Uani 1 1 d . . .
H8A H 0.1317 0.3897 0.2705 0.033 Uiso 1 1 calc R . .
H8B H 0.1011 0.4311 0.3085 0.033 Uiso 1 1 calc R . .
C9 C 0.25467(15) 0.5363(3) 0.4042(3) 0.0364(11) Uani 1 1 d . . .
H9A H 0.2795 0.5190 0.3950 0.055 Uiso 1 1 calc R . .
H9B H 0.2630 0.5331 0.4667 0.055 Uiso 1 1 calc R . .
H9C H 0.2457 0.5986 0.3831 0.055 Uiso 1 1 calc R . .
C10 C 0.20122(15) 0.4841(3) 0.2559(3) 0.0371(11) Uani 1 1 d . . .
H10A H 0.1877 0.5444 0.2383 0.056 Uiso 1 1 calc R . .
H10B H 0.1799 0.4370 0.2229 0.056 Uiso 1 1 calc R . .
H10C H 0.2261 0.4798 0.2437 0.056 Uiso 1 1 calc R . .
C11 C 0.23353(16) 0.3718(3) 0.3762(3) 0.0388(11) Uani 1 1 d . . .
H11A H 0.2091 0.3293 0.3486 0.058 Uiso 1 1 calc R . .
H11B H 0.2475 0.3633 0.4397 0.058 Uiso 1 1 calc R . .
H11C H 0.2546 0.3599 0.3545 0.058 Uiso 1 1 calc R . .
C12 C 0.17560(13) 0.4396(3) 0.4762(3) 0.0266(9) Uani 1 1 d . . .
C13 C 0.17044(18) 0.3352(3) 0.4654(3) 0.0370(11) Uani 1 1 d . . .
H13A H 0.1722 0.3083 0.5188 0.055 Uiso 1 1 calc R . .
H13B H 0.1937 0.3103 0.4545 0.055 Uiso 1 1 calc R . .
H13C H 0.1422 0.3208 0.4159 0.055 Uiso 1 1 calc R . .
C14 C 0.21896(15) 0.4656(3) 0.5539(3) 0.0364(11) Uani 1 1 d . . .
H14A H 0.2214 0.5322 0.5586 0.055 Uiso 1 1 calc R . .
H14B H 0.2429 0.4409 0.5453 0.055 Uiso 1 1 calc R . .
H14C H 0.2203 0.4405 0.6077 0.055 Uiso 1 1 calc R . .
C15 C 0.13957(15) 0.4735(3) 0.4971(3) 0.0344(10) Uani 1 1 d . . .
H15A H 0.1405 0.4388 0.5465 0.052 Uiso 1 1 calc R . .
H15B H 0.1112 0.4650 0.4458 0.052 Uiso 1 1 calc R . .
H15C H 0.1440 0.5384 0.5123 0.052 Uiso 1 1 calc R . .
C16 C 0.16183(14) 0.8247(3) 0.2211(3) 0.0334(10) Uani 1 1 d . . .
C17 C 0.14197(17) 0.8702(4) 0.1308(3) 0.0470(13) Uani 1 1 d . . .
H17A H 0.1641 0.8752 0.1108 0.070 Uiso 1 1 calc R . .
H17B H 0.1315 0.9312 0.1348 0.070 Uiso 1 1 calc R . .
H17C H 0.1177 0.8333 0.0892 0.070 Uiso 1 1 calc R . .
C18 C 0.18060(15) 0.7322(3) 0.2133(3) 0.0349(10) Uani 1 1 d . . .
H18A H 0.2032 0.7420 0.1951 0.052 Uiso 1 1 calc R . .
H18B H 0.1574 0.6945 0.1697 0.052 Uiso 1 1 calc R . .
H18C H 0.1932 0.7012 0.2700 0.052 Uiso 1 1 calc R . .
C19 C 0.19936(15) 0.8825(4) 0.2884(3) 0.0406(11) Uani 1 1 d . . .
H19A H 0.2094 0.8560 0.3467 0.061 Uiso 1 1 calc R . .
H19B H 0.1892 0.9449 0.2880 0.061 Uiso 1 1 calc R . .
H19C H 0.2234 0.8833 0.2734 0.061 Uiso 1 1 calc R . .
C20 C 0.10309(14) 0.8983(3) 0.2997(3) 0.0290(9) Uani 1 1 d . . .
C21 C 0.06293(15) 0.8742(3) 0.3105(3) 0.0365(11) Uani 1 1 d . . .
H21A H 0.0536 0.9278 0.3313 0.055 Uiso 1 1 calc R . .
H21B H 0.0701 0.8246 0.3530 0.055 Uiso 1 1 calc R . .
H21C H 0.0394 0.8547 0.2541 0.055 Uiso 1 1 calc R . .
C22 C 0.09024(17) 0.9744(3) 0.2311(3) 0.0396(11) Uani 1 1 d . . .
H22A H 0.0758 1.0236 0.2461 0.059 Uiso 1 1 calc R . .
H22B H 0.0704 0.9498 0.1734 0.059 Uiso 1 1 calc R . .
H22C H 0.1164 0.9982 0.2299 0.059 Uiso 1 1 calc R . .
C23 C 0.13855(16) 0.9315(3) 0.3886(3) 0.0415(12) Uani 1 1 d . . .
H23A H 0.1631 0.9557 0.3818 0.062 Uiso 1 1 calc R . .
H23B H 0.1484 0.8805 0.4299 0.062 Uiso 1 1 calc R . .
H23C H 0.1267 0.9796 0.4109 0.062 Uiso 1 1 calc R . .
C24 C 0.10772(13) 0.6633(3) 0.3909(3) 0.0239(9) Uani 1 1 d . . .
C25 C 0.06430(13) 0.6361(3) 0.3499(3) 0.0264(9) Uani 1 1 d . . .
H25 H 0.0533 0.6057 0.2952 0.032 Uiso 1 1 calc R . .
C26 C 0.03627(14) 0.6520(3) 0.3865(3) 0.0275(9) Uani 1 1 d . . .
H26 H 0.0068 0.6335 0.3555 0.033 Uiso 1 1 calc R . .
C27 C 0.05086(13) 0.6943(3) 0.4674(3) 0.0269(9) Uani 1 1 d . . .
H27 H 0.0317 0.7055 0.4916 0.032 Uiso 1 1 calc R . .
C28 C 0.09493(13) 0.7199(3) 0.5124(3) 0.0236(8) Uani 1 1 d . . .
C29 C 0.12079(13) 0.7596(3) 0.5984(3) 0.0241(9) Uani 1 1 d . . .
C30 C 0.10959(15) 0.7838(3) 0.6640(3) 0.0301(10) Uani 1 1 d . . .
H30 H 0.0806 0.7765 0.6548 0.036 Uiso 1 1 calc R . .
C31 C 0.14139(16) 0.8187(3) 0.7425(3) 0.0331(10) Uani 1 1 d . . .
H31 H 0.1344 0.8339 0.7880 0.040 Uiso 1 1 calc R . .
C32 C 0.18383(16) 0.8312(3) 0.7546(3) 0.0325(10) Uani 1 1 d . . .
H32 H 0.2052 0.8570 0.8076 0.039 Uiso 1 1 calc R . .
C33 C 0.19513(14) 0.8068(3) 0.6908(3) 0.0300(9) Uani 1 1 d . . .
H33 H 0.2242 0.8150 0.7005 0.036 Uiso 1 1 calc R . .
C34 C 0.16400(14) 0.7702(3) 0.6117(3) 0.0253(9) Uani 1 1 d . . .
C35 C 0.16606(13) 0.7374(3) 0.5344(3) 0.0239(8) Uani 1 1 d . . .
C36 C 0.12263(13) 0.7051(3) 0.4733(3) 0.0222(8) Uani 1 1 d . . .
C43 C -0.0197(3) 0.9380(6) 0.0109(6) 0.089(2) Uiso 1 1 d . . 1
O40 O 0.0190(3) 0.8904(6) -0.0045(6) 0.061(2) Uiso 0.50 1 d P A 1
C42 C 0.0287(4) 0.9597(10) -0.0506(9) 0.064(3) Uiso 0.50 1 d P . 1
C41 C 0.0080(5) 0.9706(11) -0.0227(10) 0.073(4) Uiso 0.50 1 d P . 1
C50 C -0.0052(4) 0.6112(9) 0.7054(8) 0.061(3) Uiso 0.50 1 d P . 1
C51 C -0.0071(13) 0.690(3) 0.680(2) 0.216(15) Uiso 0.50 1 d P B 1
C52 C 0.0000 0.7611 0.7500 0.051 Uiso 0.50 2 d SP . 1

loop_
_atom_site_aniso_label
_atom_site_aniso_U_11
_atom_site_aniso_U_22
_atom_site_aniso_U_33
_atom_site_aniso_U_23
_atom_site_aniso_U_13
_atom_site_aniso_U_12
Ru1 0.0176(2) 0.0220(2) 0.0220(2) -0.00104(12) 0.00792(16) -0.00138(12)
P2 0.0217(5) 0.0228(6) 0.0226(5) 0.0003(4) 0.0090(4) 0.0008(4)
P3 0.0210(5) 0.0228(6) 0.0281(5) 0.0019(4) 0.0092(5) -0.0015(4)
N1 0.0174(16) 0.0267(19) 0.0227(16) -0.0003(14) 0.0077(14) -0.0009(14)
N2 0.0187(18) 0.027(2) 0.0269(18) -0.0018(14) 0.0089(15) -0.0027(15)
N3 0.0217(17) 0.0230(18) 0.0241(17) -0.0012(14) 0.0085(15) -0.0004(14)
C1 0.025(2) 0.026(2) 0.027(2) 0.0028(17) 0.0090(18) -0.0009(17)
C2 0.029(2) 0.026(2) 0.034(2) -0.0024(18) 0.0154(19) 0.0012(18)
C3 0.021(2) 0.027(2) 0.025(2) 0.0009(16) 0.0104(18) -0.0017(16)
C4 0.018(2) 0.040(3) 0.024(2) 0.0028(18) 0.0091(17) 0.0012(18)
C5 0.021(2) 0.040(3) 0.029(2) -0.0098(19) 0.0080(18) -0.0020(19)
C6 0.027(2) 0.033(2) 0.029(2) -0.0042(18) 0.0131(19) -0.0030(19)
C7 0.021(2) 0.030(2) 0.027(2) -0.0038(17) 0.0117(18) -0.0026(17)
C8 0.031(2) 0.026(2) 0.025(2) -0.0054(17) 0.0114(18) -0.0033(18)
C9 0.027(2) 0.034(3) 0.050(3) -0.001(2) 0.019(2) -0.0006(19)
C10 0.035(3) 0.039(3) 0.040(3) -0.002(2) 0.020(2) 0.006(2)
C11 0.039(3) 0.032(3) 0.052(3) -0.001(2) 0.026(2) 0.004(2)
C12 0.026(2) 0.025(2) 0.028(2) 0.0032(17) 0.0123(18) 0.0019(17)
C13 0.049(3) 0.026(3) 0.038(3) 0.0060(19) 0.023(2) 0.001(2)
C14 0.035(3) 0.040(3) 0.026(2) 0.003(2) 0.008(2) 0.004(2)
C15 0.037(3) 0.038(3) 0.033(2) 0.009(2) 0.020(2) 0.007(2)
C16 0.023(2) 0.033(3) 0.040(3) 0.009(2) 0.011(2) 0.0007(19)
C17 0.041(3) 0.058(3) 0.044(3) 0.014(3) 0.022(3) 0.006(3)
C18 0.027(2) 0.042(3) 0.037(2) 0.003(2) 0.016(2) 0.002(2)
C19 0.030(2) 0.041(3) 0.047(3) 0.003(2) 0.015(2) -0.009(2)
C20 0.029(2) 0.020(2) 0.034(2) 0.0011(17) 0.0109(19) -0.0004(17)
C21 0.032(2) 0.031(3) 0.048(3) 0.003(2) 0.020(2) 0.008(2)
C22 0.049(3) 0.026(2) 0.043(3) 0.001(2) 0.021(2) 0.004(2)
C23 0.044(3) 0.033(3) 0.038(3) -0.007(2) 0.011(2) 0.003(2)
C24 0.021(2) 0.021(2) 0.025(2) 0.0038(16) 0.0068(18) 0.0006(16)
C25 0.021(2) 0.028(2) 0.027(2) -0.0026(17) 0.0088(18) -0.0009(17)
C26 0.017(2) 0.027(2) 0.036(2) 0.0034(17) 0.0100(18) -0.0033(16)
C27 0.022(2) 0.025(2) 0.034(2) 0.0007(18) 0.0127(18) 0.0032(17)
C28 0.023(2) 0.021(2) 0.025(2) -0.0001(16) 0.0101(17) 0.0006(16)
C29 0.029(2) 0.021(2) 0.024(2) 0.0022(16) 0.0134(18) 0.0027(17)
C30 0.033(2) 0.024(2) 0.035(2) -0.0017(18) 0.017(2) 0.0051(18)
C31 0.049(3) 0.026(2) 0.026(2) -0.0021(18) 0.018(2) 0.005(2)
C32 0.039(3) 0.022(2) 0.027(2) -0.0032(17) 0.008(2) 0.0007(19)
C33 0.027(2) 0.021(2) 0.032(2) -0.0013(18) 0.0055(19) 0.0003(18)
C34 0.029(2) 0.017(2) 0.027(2) 0.0031(16) 0.0107(18) 0.0016(17)
C35 0.021(2) 0.021(2) 0.027(2) -0.0003(16) 0.0083(17) -0.0022(16)
C36 0.0187(19) 0.020(2) 0.0233(19) 0.0008(15) 0.0056(16) -0.0009(16)

loop_
_atom_type_symbol
_atom_type_description
_atom_type_scat_dispersion_real
_atom_type_scat_dispersion_imag
_atom_type_scat_source
C C 0.0033 0.0016 'International Tables Vol C Tables 4.2.6.8 and 6.1.1.4'
H H 0.0000 0.0000 'International Tables Vol C Tables 4.2.6.8 and 6.1.1.4'
N N 0.0061 0.0033 'International Tables Vol C Tables 4.2.6.8 and 6.1.1.4'
O O 0.0106 0.0060 'International Tables Vol C Tables 4.2.6.8 and 6.1.1.4'
P P 0.1023 0.0942 'International Tables Vol C Tables 4.2.6.8 and 6.1.1.4'
Ru Ru -1.2594 0.8363 'International Tables Vol C Tables 4.2.6.8 and 6.1.1.4'

loop_
_geom_angle_atom_site_label_1
_geom_angle_atom_site_label_2
_geom_angle_atom_site_label_3
_geom_angle
_geom_angle_site_symmetry_1
_geom_angle_site_symmetry_3
C24 Ru1 N2 92.87(16) . .
C24 Ru1 N1 93.68(15) . .
N2 Ru1 N1 173.38(13) . .
C24 Ru1 P3 91.31(11) . .
N2 Ru1 P3 97.74(11) . .
N1 Ru1 P3 83.10(10) . .
C24 Ru1 P2 97.38(11) . .
N2 Ru1 P2 95.56(11) . .
N1 Ru1 P2 82.62(10) . .
P3 Ru1 P2 163.71(4) . .
C8 P2 C12 102.72(19) . .
C8 P2 C2 104.2(2) . .
C12 P2 C2 109.09(19) . .
C8 P2 Ru1 99.24(14) . .
C12 P2 Ru1 126.46(14) . .
C2 P2 Ru1 111.79(14) . .
C1 P3 C20 103.4(2) . .
C1 P3 C16 104.4(2) . .
C20 P3 C16 111.1(2) . .
C1 P3 Ru1 99.89(14) . .
C20 P3 Ru1 129.58(14) . .
C16 P3 Ru1 105.37(15) . .
C7 N1 C3 117.8(3) . .
C7 N1 Ru1 121.2(3) . .
C3 N1 Ru1 120.3(3) . .
N3 N2 Ru1 133.7(3) . .
N3 N2 H2 109(3) . .
Ru1 N2 H2 117(3) . .
N2 N3 C35 116.9(3) . .
C3 C1 P3 111.9(3) . .
C3 C1 H1A 109.2 . .
P3 C1 H1A 109.2 . .
C3 C1 H1B 109.2 . .
P3 C1 H1B 109.2 . .
H1A C1 H1B 107.9 . .
C10 C2 C9 108.3(4) . .
C10 C2 C11 107.3(4) . .
C9 C2 C11 108.8(4) . .
C10 C2 P2 107.1(3) . .
C9 C2 P2 108.7(3) . .
C11 C2 P2 116.3(3) . .
N1 C3 C4 121.6(4) . .
N1 C3 C1 116.6(4) . .
C4 C3 C1 121.6(4) . .
C3 C4 C5 120.1(4) . .
C3 C4 H4 120.0 . .
C5 C4 H4 120.0 . .
C6 C5 C4 118.1(4) . .
C6 C5 H5 121.0 . .
C4 C5 H5 121.0 . .
C7 C6 C5 120.2(4) . .
C7 C6 H6 119.9 . .
C5 C6 H6 119.9 . .
N1 C7 C6 121.9(4) . .
N1 C7 C8 117.3(3) . .
C6 C7 C8 120.8(4) . .
C7 C8 P2 112.3(3) . .
C7 C8 H8A 109.2 . .
P2 C8 H8A 109.2 . .
C7 C8 H8B 109.2 . .
P2 C8 H8B 109.2 . .
H8A C8 H8B 107.9 . .
C2 C9 H9A 109.5 . .
C2 C9 H9B 109.5 . .
H9A C9 H9B 109.5 . .
C2 C9 H9C 109.5 . .
H9A C9 H9C 109.5 . .
H9B C9 H9C 109.5 . .
C2 C10 H10A 109.5 . .
C2 C10 H10B 109.5 . .
H10A C10 H10B 109.5 . .
C2 C10 H10C 109.5 . .
H10A C10 H10C 109.5 . .
H10B C10 H10C 109.5 . .
C2 C11 H11A 109.5 . .
C2 C11 H11B 109.5 . .
H11A C11 H11B 109.5 . .
C2 C11 H11C 109.5 . .
H11A C11 H11C 109.5 . .
H11B C11 H11C 109.5 . .
C14 C12 C15 106.9(4) . .
C14 C12 C13 111.5(4) . .
C15 C12 C13 106.8(4) . .
C14 C12 P2 109.0(3) . .
C15 C12 P2 107.7(3) . .
C13 C12 P2 114.7(3) . .
C12 C13 H13A 109.5 . .
C12 C13 H13B 109.5 . .
H13A C13 H13B 109.5 . .
C12 C13 H13C 109.5 . .
H13A C13 H13C 109.5 . .
H13B C13 H13C 109.5 . .
C12 C14 H14A 109.5 . .
C12 C14 H14B 109.5 . .
H14A C14 H14B 109.5 . .
C12 C14 H14C 109.5 . .
H14A C14 H14C 109.5 . .
H14B C14 H14C 109.5 . .
C12 C15 H15A 109.5 . .
C12 C15 H15B 109.5 . .
H15A C15 H15B 109.5 . .
C12 C15 H15C 109.5 . .
H15A C15 H15C 109.5 . .
H15B C15 H15C 109.5 . .
C17 C16 C19 110.7(4) . .
C17 C16 C18 107.7(4) . .
C19 C16 C18 107.9(4) . .
C17 C16 P3 116.8(3) . .
C19 C16 P3 109.8(3) . .
C18 C16 P3 103.5(3) . .
C16 C17 H17A 109.5 . .
C16 C17 H17B 109.5 . .
H17A C17 H17B 109.5 . .
C16 C17 H17C 109.5 . .
H17A C17 H17C 109.5 . .
H17B C17 H17C 109.5 . .
C16 C18 H18A 109.5 . .
C16 C18 H18B 109.5 . .
H18A C18 H18B 109.5 . .
C16 C18 H18C 109.5 . .
H18A C18 H18C 109.5 . .
H18B C18 H18C 109.5 . .
C16 C19 H19A 109.5 . .
C16 C19 H19B 109.5 . .
H19A C19 H19B 109.5 . .
C16 C19 H19C 109.5 . .
H19A C19 H19C 109.5 . .
H19B C19 H19C 109.5 . .
C21 C20 C22 107.8(4) . .
C21 C20 C23 107.8(4) . .
C22 C20 C23 110.7(4) . .
C21 C20 P3 109.4(3) . .
C22 C20 P3 111.9(3) . .
C23 C20 P3 109.2(3) . .
C20 C21 H21A 109.5 . .
C20 C21 H21B 109.5 . .
H21A C21 H21B 109.5 . .
C20 C21 H21C 109.5 . .
H21A C21 H21C 109.5 . .
H21B C21 H21C 109.5 . .
C20 C22 H22A 109.5 . .
C20 C22 H22B 109.5 . .
H22A C22 H22B 109.5 . .
C20 C22 H22C 109.5 . .
H22A C22 H22C 109.5 . .
H22B C22 H22C 109.5 . .
C20 C23 H23A 109.5 . .
C20 C23 H23B 109.5 . .
H23A C23 H23B 109.5 . .
C20 C23 H23C 109.5 . .
H23A C23 H23C 109.5 . .
H23B C23 H23C 109.5 . .
C25 C24 C36 116.2(4) . .
C25 C24 Ru1 126.4(3) . .
C36 C24 Ru1 117.2(3) . .
C24 C25 C26 122.4(4) . .
C24 C25 H25 118.8 . .
C26 C25 H25 118.8 . .
C27 C26 C25 121.3(4) . .
C27 C26 H26 119.3 . .
C25 C26 H26 119.3 . .
C26 C27 C28 118.0(4) . .
C26 C27 H27 121.0 . .
C28 C27 H27 121.0 . .
C27 C28 C36 119.8(4) . .
C27 C28 C29 132.0(4) . .
C36 C28 C29 108.2(3) . .
C30 C29 C34 120.6(4) . .
C30 C29 C28 130.9(4) . .
C34 C29 C28 108.4(3) . .
C31 C30 C29 119.3(4) . .
C31 C30 H30 120.4 . .
C29 C30 H30 120.4 . .
C30 C31 C32 119.9(4) . .
C30 C31 H31 120.1 . .
C32 C31 H31 120.1 . .
C33 C32 C31 121.1(4) . .
C33 C32 H32 119.4 . .
C31 C32 H32 119.4 . .
C32 C33 C34 120.2(4) . .
C32 C33 H33 119.9 . .
C34 C33 H33 119.9 . .
C33 C34 C29 118.8(4) . .
C33 C34 C35 132.9(4) . .
C29 C34 C35 108.3(4) . .
N3 C35 C34 123.8(4) . .
N3 C35 C36 128.9(4) . .
C34 C35 C36 107.4(3) . .
C24 C36 C28 122.1(4) . .
C24 C36 C35 130.1(4) . .
C28 C36 C35 107.8(3) . .
C41 C43 C41 61.7(11) 5_575 .
C41 C43 O40 103.2(9) 5_575 .
C41 C43 O40 46.8(7) . .
C41 C43 C42 98.5(10) . 5_575
O40 C43 C42 137.8(8) . 5_575
C41 O40 C42 45.7(8) . .
C41 O40 C43 56.9(8) . .
C42 O40 C43 102.1(8) . .
C41 C42 O40 57.5(11) . .
C41 C42 C43 53.0(11) . 5_575
O40 C42 C43 105.4(9) . 5_575
C42 C41 O40 76.8(13) . .
C42 C41 C43 90.0(14) . 5_575
O40 C41 C43 148.2(14) . 5_575
C42 C41 C43 151.3(17) . .
O40 C41 C43 76.2(10) . .
C43 C41 C43 118.3(11) 5_575 .
C42 C41 C41 150(2) . 5_575
O40 C41 C41 125.9(18) . 5_575
C43 C41 C41 60.1(11) 5_575 5_575
C43 C41 C41 58.2(11) . 5_575
C51 C50 C50 109.5(19) . 2_556
C50 C51 C52 114(3) . .
C51 C52 C51 94(3) 2_556 .

loop_
_geom_bond_atom_site_label_1
_geom_bond_atom_site_label_2
_geom_bond_distance
_geom_bond_site_symmetry_2
Ru1 C24 1.997(4) .
Ru1 N2 2.037(4) .
Ru1 N1 2.118(3) .
Ru1 P3 2.3295(12) .
Ru1 P2 2.3647(12) .
P2 C8 1.843(4) .
P2 C12 1.888(4) .
P2 C2 1.895(4) .
P3 C1 1.841(4) .
P3 C20 1.885(4) .
P3 C16 1.897(5) .
N1 C7 1.366(6) .
N1 C3 1.376(5) .
N2 N3 1.306(5) .
N2 H2 0.81(5) .
N3 C35 1.347(5) .
C1 C3 1.496(6) .
C1 H1A 0.9900 .
C1 H1B 0.9900 .
C2 C10 1.531(6) .
C2 C9 1.536(6) .
C2 C11 1.542(7) .
C3 C4 1.385(6) .
C4 C5 1.395(7) .
C4 H4 0.9500 .
C5 C6 1.388(6) .
C5 H5 0.9500 .
C6 C7 1.385(6) .
C6 H6 0.9500 .
C7 C8 1.502(6) .
C8 H8A 0.9900 .
C8 H8B 0.9900 .
C9 H9A 0.9800 .
C9 H9B 0.9800 .
C9 H9C 0.9800 .
C10 H10A 0.9800 .
C10 H10B 0.9800 .
C10 H10C 0.9800 .
C11 H11A 0.9800 .
C11 H11B 0.9800 .
C11 H11C 0.9800 .
C12 C14 1.530(6) .
C12 C15 1.536(6) .
C12 C13 1.542(6) .
C13 H13A 0.9800 .
C13 H13B 0.9800 .
C13 H13C 0.9800 .
C14 H14A 0.9800 .
C14 H14B 0.9800 .
C14 H14C 0.9800 .
C15 H15A 0.9800 .
C15 H15B 0.9800 .
C15 H15C 0.9800 .
C16 C17 1.534(7) .
C16 C19 1.537(7) .
C16 C18 1.537(7) .
C17 H17A 0.9800 .
C17 H17B 0.9800 .
C17 H17C 0.9800 .
C18 H18A 0.9800 .
C18 H18B 0.9800 .
C18 H18C 0.9800 .
C19 H19A 0.9800 .
C19 H19B 0.9800 .
C19 H19C 0.9800 .
C20 C21 1.531(6) .
C20 C22 1.535(6) .
C20 C23 1.536(6) .
C21 H21A 0.9800 .
C21 H21B 0.9800 .
C21 H21C 0.9800 .
C22 H22A 0.9800 .
C22 H22B 0.9800 .
C22 H22C 0.9800 .
C23 H23A 0.9800 .
C23 H23B 0.9800 .
C23 H23C 0.9800 .
C24 C25 1.394(6) .
C24 C36 1.408(6) .
C25 C26 1.403(6) .
C25 H25 0.9500 .
C26 C27 1.391(6) .
C26 H26 0.9500 .
C27 C28 1.408(6) .
C27 H27 0.9500 .
C28 C36 1.424(6) .
C28 C29 1.454(6) .
C29 C30 1.402(6) .
C29 C34 1.417(6) .
C30 C31 1.390(6) .
C30 H30 0.9500 .
C31 C32 1.401(7) .
C31 H31 0.9500 .
C32 C33 1.376(6) .
C32 H32 0.9500 .
C33 C34 1.398(6) .
C33 H33 0.9500 .
C34 C35 1.450(6) .
C35 C36 1.462(5) .
C43 C41 1.388(18) 5_575
C43 C41 1.416(17) .
C43 O40 1.641(12) .
O40 C41 1.232(17) .
O40 C42 1.422(16) .
C42 C41 1.045(17) .
C41 C43 1.388(18) 5_575
C41 C41 1.44(3) 5_575
C50 C51 1.22(4) .
C50 C50 1.41(2) 2_556
C51 C52 1.53(4) .
C52 C51 1.53(4) 2_556

loop_
_geom_torsion_atom_site_label_1
_geom_torsion_atom_site_label_2
_geom_torsion_atom_site_label_3
_geom_torsion_atom_site_label_4
_geom_torsion
_geom_torsion_site_symmetry_1
_geom_torsion_site_symmetry_4
C24 Ru1 P2 C8 79.05(18) . .
N2 Ru1 P2 C8 172.67(17) . .
N1 Ru1 P2 C8 -13.73(16) . .
P3 Ru1 P2 C8 -42.6(2) . .
C24 Ru1 P2 C12 -34.4(2) . .
N2 Ru1 P2 C12 59.2(2) . .
N1 Ru1 P2 C12 -127.16(19) . .
P3 Ru1 P2 C12 -156.06(19) . .
C24 Ru1 P2 C2 -171.54(19) . .
N2 Ru1 P2 C2 -77.91(18) . .
N1 Ru1 P2 C2 95.69(18) . .
P3 Ru1 P2 C2 66.8(2) . .
C24 Ru1 P3 C1 -81.31(18) . .
N2 Ru1 P3 C1 -174.38(17) . .
N1 Ru1 P3 C1 12.24(16) . .
P2 Ru1 P3 C1 41.1(2) . .
C24 Ru1 P3 C20 35.3(2) . .
N2 Ru1 P3 C20 -57.7(2) . .
N1 Ru1 P3 C20 128.9(2) . .
P2 Ru1 P3 C20 157.7(2) . .
C24 Ru1 P3 C16 170.7(2) . .
N2 Ru1 P3 C16 77.59(19) . .
N1 Ru1 P3 C16 -95.79(18) . .
P2 Ru1 P3 C16 -66.9(2) . .
C24 Ru1 N1 C7 -96.2(3) . .
P3 Ru1 N1 C7 172.9(3) . .
P2 Ru1 N1 C7 0.8(3) . .
C24 Ru1 N1 C3 93.5(3) . .
P3 Ru1 N1 C3 2.6(3) . .
P2 Ru1 N1 C3 -169.5(3) . .
C24 Ru1 N2 N3 -1.6(4) . .
P3 Ru1 N2 N3 90.1(4) . .
P2 Ru1 N2 N3 -99.3(4) . .
Ru1 N2 N3 C35 -1.6(6) . .
C20 P3 C1 C3 -161.2(3) . .
C16 P3 C1 C3 82.5(3) . .
Ru1 P3 C1 C3 -26.3(3) . .
C8 P2 C2 C10 45.0(3) . .
C12 P2 C2 C10 154.2(3) . .
Ru1 P2 C2 C10 -61.2(3) . .
C8 P2 C2 C9 161.9(3) . .
C12 P2 C2 C9 -88.9(3) . .
Ru1 P2 C2 C9 55.7(3) . .
C8 P2 C2 C11 -74.9(4) . .
C12 P2 C2 C11 34.2(4) . .
Ru1 P2 C2 C11 178.9(3) . .
C7 N1 C3 C4 -7.4(6) . .
Ru1 N1 C3 C4 163.3(3) . .
C7 N1 C3 C1 167.7(3) . .
Ru1 N1 C3 C1 -21.7(5) . .
P3 C1 C3 N1 32.6(5) . .
P3 C1 C3 C4 -152.4(3) . .
N1 C3 C4 C5 2.9(6) . .
C1 C3 C4 C5 -171.9(4) . .
C3 C4 C5 C6 2.3(6) . .
C4 C5 C6 C7 -2.8(6) . .
C3 N1 C7 C6 6.8(6) . .
Ru1 N1 C7 C6 -163.7(3) . .
C3 N1 C7 C8 -172.0(3) . .
Ru1 N1 C7 C8 17.4(5) . .
C5 C6 C7 N1 -1.8(6) . .
C5 C6 C7 C8 177.0(4) . .
N1 C7 C8 P2 -30.2(5) . .
C6 C7 C8 P2 150.9(3) . .
C12 P2 C8 C7 157.1(3) . .
C2 P2 C8 C7 -89.2(3) . .
Ru1 P2 C8 C7 26.2(3) . .
C8 P2 C12 C14 169.4(3) . .
C2 P2 C12 C14 59.3(3) . .
Ru1 P2 C12 C14 -78.7(3) . .
C8 P2 C12 C15 -74.9(3) . .
C2 P2 C12 C15 175.0(3) . .
Ru1 P2 C12 C15 36.9(4) . .
C8 P2 C12 C13 43.7(4) . .
C2 P2 C12 C13 -66.4(4) . .
Ru1 P2 C12 C13 155.5(3) . .
C1 P3 C16 C17 39.0(4) . .
C20 P3 C16 C17 -71.8(4) . .
Ru1 P3 C16 C17 143.7(4) . .
C1 P3 C16 C19 165.9(3) . .
C20 P3 C16 C19 55.2(4) . .
Ru1 P3 C16 C19 -89.3(3) . .
C1 P3 C16 C18 -79.1(3) . .
C20 P3 C16 C18 170.1(3) . .
Ru1 P3 C16 C18 25.6(3) . .
C1 P3 C20 C21 52.5(3) . .
C16 P3 C20 C21 164.0(3) . .
Ru1 P3 C20 C21 -62.6(3) . .
C1 P3 C20 C22 -66.9(4) . .
C16 P3 C20 C22 44.5(4) . .
Ru1 P3 C20 C22 177.9(2) . .
C1 P3 C20 C23 170.3(3) . .
C16 P3 C20 C23 -78.3(4) . .
Ru1 P3 C20 C23 55.1(4) . .
N2 Ru1 C24 C25 -179.4(4) . .
N1 Ru1 C24 C25 -0.4(4) . .
P3 Ru1 C24 C25 82.8(4) . .
P2 Ru1 C24 C25 -83.4(4) . .
N2 Ru1 C24 C36 5.2(3) . .
N1 Ru1 C24 C36 -175.8(3) . .
P3 Ru1 C24 C36 -92.6(3) . .
P2 Ru1 C24 C36 101.2(3) . .
C36 C24 C25 C26 2.2(6) . .
Ru1 C24 C25 C26 -173.2(3) . .
C24 C25 C26 C27 -1.5(7) . .
C25 C26 C27 C28 -0.8(6) . .
C26 C27 C28 C36 2.2(6) . .
C26 C27 C28 C29 -175.9(4) . .
C27 C28 C29 C30 0.9(8) . .
C36 C28 C29 C30 -177.5(4) . .
C27 C28 C29 C34 179.0(4) . .
C36 C28 C29 C34 0.7(5) . .
C34 C29 C30 C31 0.1(6) . .
C28 C29 C30 C31 178.1(4) . .
C29 C30 C31 C32 1.5(7) . .
C30 C31 C32 C33 -2.2(7) . .
C31 C32 C33 C34 1.1(7) . .
C32 C33 C34 C29 0.6(6) . .
C32 C33 C34 C35 -178.8(4) . .
C30 C29 C34 C33 -1.2(6) . .
C28 C29 C34 C33 -179.6(4) . .
C30 C29 C34 C35 178.4(4) . .
C28 C29 C34 C35 0.0(5) . .
N2 N3 C35 C34 -178.0(4) . .
N2 N3 C35 C36 1.7(6) . .
C33 C34 C35 N3 -1.4(7) . .
C29 C34 C35 N3 179.1(4) . .
C33 C34 C35 C36 178.8(4) . .
C29 C34 C35 C36 -0.6(4) . .
C25 C24 C36 C28 -0.7(6) . .
Ru1 C24 C36 C28 175.1(3) . .
C25 C24 C36 C35 176.9(4) . .
Ru1 C24 C36 C35 -7.2(6) . .
C27 C28 C36 C24 -1.5(6) . .
C29 C28 C36 C24 177.1(4) . .
C27 C28 C36 C35 -179.6(4) . .
C29 C28 C36 C35 -1.0(4) . .
N3 C35 C36 C24 3.4(7) . .
C34 C35 C36 C24 -176.9(4) . .
N3 C35 C36 C28 -178.7(4) . .
C34 C35 C36 C28 1.0(4) . .
C41 C43 O40 C41 -27.3(15) 5_575 .
C42 C43 O40 C41 -42.9(14) 5_575 .
C41 C43 O40 C42 -34.5(11) 5_575 .
C41 C43 O40 C42 -7.2(11) . .
C42 C43 O40 C42 -50.1(15) 5_575 .
C43 O40 C42 C41 8.5(13) . .
C41 O40 C42 C43 23.8(11) . 5_575
C43 O40 C42 C43 32.3(10) . 5_575
C43 C42 C41 O40 -150.8(13) 5_575 .
O40 C42 C41 C43 150.8(13) . 5_575
O40 C42 C41 C43 -20(3) . .
C43 C42 C41 C43 -171(4) 5_575 .
O40 C42 C41 C41 142(5) . 5_575
C43 C42 C41 C41 -8(4) 5_575 5_575
C43 O40 C41 C42 -170.1(15) . .
C42 O40 C41 C43 -68(3) . 5_575
C43 O40 C41 C43 122(3) . 5_575
C42 O40 C41 C43 170.1(15) . .
C42 O40 C41 C41 -158(3) . 5_575
C43 O40 C41 C41 32.1(18) . 5_575
C41 C43 C41 C42 170(4) 5_575 .
O40 C43 C41 C42 20(3) . .
C42 C43 C41 C42 173(3) 5_575 .
C41 C43 C41 O40 149.5(17) 5_575 .
C42 C43 C41 O40 152.5(9) 5_575 .
C41 C43 C41 C43 -0.004(3) 5_575 5_575
O40 C43 C41 C43 -149.5(17) . 5_575
C42 C43 C41 C43 2.9(13) 5_575 5_575
O40 C43 C41 C41 -149.5(17) . 5_575
C42 C43 C41 C41 2.9(13) 5_575 5_575
C50 C50 C51 C52 -3(4) 2_556 .
C50 C51 C52 C51 1.2(15) . 2_556
